data_2206437
loop_
_publ_author_name
'Hong, Sung Jin'
'Lee, Jung Hwan'
'Lee, Eun Yong'
'Kim, Cheal'
'Kim, Youngmee'
'Kim, Sung-Jin'

_publ_section_title
;
 <i>catena</i>-Poly[[dibromozinc(II)]-\m-1,2-bis(4-pyridyl)ethane], a
 one-dimensional coordination polymer
;
_journal_coeditor_code HB6233
_journal_issue 8
_journal_name_full 'Acta Crystallographica Section E'
_journal_page_first m1561
_journal_page_last m1562
_journal_paper_doi 10.1107/S1600536805022026
_journal_volume 61
_journal_year 2005
_chemical_formula_iupac '[Zn Br2 (C12 H12 N2)]'
_chemical_formula_moiety 'C12 H12 Br2 N2 Zn'
_chemical_formula_sum 'C12 H12 Br2 N2 Zn'
_chemical_formula_weight 409.43
_chemical_name_systematic
;
catena-Poly[[dibromozinc(II)]-\m-1,2-bis(4-pyridyl)ethane]
;
_space_group_IT_number 2
_symmetry_cell_setting triclinic
_symmetry_space_group_name_Hall '-P 1'
_symmetry_space_group_name_H-M 'P -1'
_atom_sites_solution_hydrogens geom
_atom_sites_solution_primary direct
_atom_sites_solution_secondary difmap
_cell_angle_alpha 90.206(2)
_cell_angle_beta 96.662(2)
_cell_angle_gamma 96.181(2)
_cell_formula_units_Z 2
_cell_length_a 5.5931(6)
_cell_length_b 8.8605(10)
_cell_length_c 14.0427(15)
_cell_measurement_reflns_used 3010
_cell_measurement_temperature 293(2)
_cell_measurement_theta_max 28.14
_cell_measurement_theta_min 2.31
_cell_volume 687.11(13)
_computing_cell_refinement 'SAINT (Bruker, 1997)'
_computing_data_collection 'SMART (Bruker, 1997)'
_computing_data_reduction SAINT
_computing_molecular_graphics 'SHELXTL (Bruker, 1998)'
_computing_publication_material SHELXTL
_computing_structure_refinement 'SHELXL97 (Sheldrick, 1997)'
_computing_structure_solution 'SHELXS97 (Sheldrick, 1997)'
_diffrn_ambient_temperature 293(2)
_diffrn_measured_fraction_theta_full 0.984
_diffrn_measured_fraction_theta_max 0.984
_diffrn_measurement_device_type 'Bruker SMART CCD'
_diffrn_measurement_method '\f and \w'
_diffrn_radiation_monochromator graphite
_diffrn_radiation_source 'fine-focus sealed tube'
_diffrn_radiation_type MoK\a
_diffrn_radiation_wavelength 0.71073
_diffrn_reflns_av_R_equivalents 0.1318
_diffrn_reflns_av_sigmaI/netI 0.0666
_diffrn_reflns_limit_h_max 5
_diffrn_reflns_limit_h_min -6
_diffrn_reflns_limit_k_max 10
_diffrn_reflns_limit_k_min -10
_diffrn_reflns_limit_l_max 16
_diffrn_reflns_limit_l_min -16
_diffrn_reflns_number 3602
_diffrn_reflns_theta_full 25.00
_diffrn_reflns_theta_max 25.00
_diffrn_reflns_theta_min 2.31
_exptl_absorpt_coefficient_mu 7.581
_exptl_absorpt_correction_type none
_exptl_crystal_colour colourless
_exptl_crystal_density_diffrn 1.979
_exptl_crystal_density_method 'not measured'
_exptl_crystal_description block
_exptl_crystal_F_000 396
_exptl_crystal_size_max 0.25
_exptl_crystal_size_mid 0.25
_exptl_crystal_size_min 0.20
_refine_diff_density_max 1.231
_refine_diff_density_min -2.292
_refine_ls_extinction_coef 0.044(4)
_refine_ls_extinction_expression Fc^*^=kFc[1+0.001xFc^2^\l^3^/sin(2\q)]^-1/4^
_refine_ls_extinction_method SHELXL97
_refine_ls_goodness_of_fit_ref 1.057
_refine_ls_hydrogen_treatment constr
_refine_ls_matrix_type full
_refine_ls_number_parameters 155
_refine_ls_number_reflns 2389
_refine_ls_number_restraints 0
_refine_ls_restrained_S_all 1.057
_refine_ls_R_factor_all 0.0577
_refine_ls_R_factor_gt 0.0555
_refine_ls_shift/su_max 0.000
_refine_ls_shift/su_mean 0.000
_refine_ls_structure_factor_coef Fsqd
_refine_ls_weighting_details 'calc w = 1/[\s^2^(Fo^2^)+(0.1126P)^2^] where P = (Fo^2^+2Fc^2^)/3'
_refine_ls_weighting_scheme calc
_refine_ls_wR_factor_gt 0.1443
_refine_ls_wR_factor_ref 0.1461
_reflns_number_gt 2197
_reflns_number_total 2389
_reflns_threshold_expression I>2\s(I)
_cod_data_source_file hb6233.cif
_cod_data_source_block I
_cod_depositor_comments
;
The following automatic conversions were performed:
'_symmetry_cell_setting' value 'Triclinic' changed to 'triclinic'
according to '/home/saulius/struct/CIF-dictionaries/cif_core.dic'
dictionary named 'cif_core.dic' version 2.4.1 from 2010-06-29.

Automatic conversion script
Id: cif_fix_enum 1527 2010-12-29 10:47:43Z saulius 

The following automatic conversions were performed:

'_symmetry_cell_setting' value 'Triclinic' changed to 'triclinic'
according to /home/saulius/struct/CIF-dictionaries/cif_core.dic
dictionary named 'cif_core.dic' version 2.4.1 from 2010-06-29.

Automatic conversion script
Id: cif_fix_values 1715 2011-07-08 13:25:40Z adriana 
;
_cod_database_code 2206437
_cod_database_fobs_code 2206437

loop_
_symmetry_equiv_pos_as_xyz
'x, y, z'
'-x, -y, -z'

loop_
_atom_site_label
_atom_site_fract_x
_atom_site_fract_y
_atom_site_fract_z
_atom_site_U_iso_or_equiv
_atom_site_adp_type
_atom_site_calc_flag
_atom_site_refinement_flags
_atom_site_occupancy
_atom_site_type_symbol
Zn1 0.39175(9) 0.45322(6) 0.75447(4) 0.0205(3) Uani d . 1 Zn
Br1 0.65796(9) 0.58024(6) 0.65460(3) 0.0289(3) Uani d . 1 Br
Br2 0.52298(9) 0.29251(5) 0.88079(3) 0.0279(3) Uani d . 1 Br
N1 0.1340(7) 0.3199(5) 0.6675(3) 0.0251(9) Uani d . 1 N
N2 0.2353(7) 0.6176(5) 0.8192(3) 0.0235(9) Uani d . 1 N
C11 0.1088(10) 0.3339(7) 0.5719(4) 0.0346(12) Uani d . 1 C
H11 0.2133 0.4065 0.5455 0.042 Uiso calc R 1 H
C12 -0.0609(11) 0.2481(9) 0.5114(4) 0.0440(15) Uani d . 1 C
H12 -0.0687 0.2614 0.4454 0.053 Uiso calc R 1 H
C13 -0.2201(11) 0.1421(9) 0.5485(4) 0.0459(16) Uani d . 1 C
C14 -0.1994(12) 0.1257(9) 0.6465(4) 0.0517(18) Uani d . 1 C
H14 -0.3025 0.0536 0.6741 0.062 Uiso calc R 1 H
C15 -0.0211(10) 0.2190(7) 0.7040(4) 0.0360(13) Uani d . 1 C
H15 -0.0113 0.2097 0.7703 0.043 Uiso calc R 1 H
C16 -0.4117(13) 0.0530(10) 0.4788(5) 0.059(2) Uani d . 1 C
H16A -0.4994 0.1247 0.4405 0.071 Uiso calc R 1 H
H16B -0.3306 -0.0040 0.4355 0.071 Uiso calc R 1 H
C21 0.0574(9) 0.5830(6) 0.8721(4) 0.0254(10) Uani d . 1 C
H21 0.0044 0.4810 0.8794 0.030 Uiso calc R 1 H
C22 -0.0541(9) 0.6902(6) 0.9171(4) 0.0263(10) Uani d . 1 C
H22 -0.1787 0.6599 0.9536 0.032 Uiso calc R 1 H
C23 0.0208(9) 0.8438(6) 0.9075(4) 0.0271(11) Uani d . 1 C
C24 0.2068(10) 0.8800(6) 0.8511(4) 0.0342(12) Uani d . 1 C
H24 0.2626 0.9810 0.8421 0.041 Uiso calc R 1 H
C25 0.3088(10) 0.7656(6) 0.8085(4) 0.0314(12) Uani d . 1 C
H25 0.4329 0.7919 0.7710 0.038 Uiso calc R 1 H
C26 -0.0864(9) 0.9648(6) 0.9575(4) 0.0299(11) Uani d . 1 C
H26A -0.2360 0.9217 0.9801 0.036 Uiso calc R 1 H
H26B -0.1250 1.0436 0.9123 0.036 Uiso calc R 1 H

loop_
_atom_site_aniso_label
_atom_site_aniso_U_11
_atom_site_aniso_U_22
_atom_site_aniso_U_33
_atom_site_aniso_U_12
_atom_site_aniso_U_13
_atom_site_aniso_U_23
Zn1 0.0231(4) 0.0201(4) 0.0206(4) 0.0076(2) 0.0075(2) -0.0045(2)
Br1 0.0289(4) 0.0354(4) 0.0255(4) 0.0067(2) 0.0131(2) 0.0002(2)
Br2 0.0291(4) 0.0265(4) 0.0297(4) 0.0075(2) 0.0059(2) 0.0044(2)
N1 0.024(2) 0.027(2) 0.026(2) 0.0081(16) 0.0064(16) -0.0077(17)
N2 0.026(2) 0.023(2) 0.023(2) 0.0072(16) 0.0083(16) -0.0037(17)
C11 0.037(3) 0.041(3) 0.026(3) 0.000(2) 0.007(2) -0.004(2)
C12 0.043(3) 0.064(4) 0.024(3) 0.000(3) 0.005(2) -0.005(3)
C13 0.036(3) 0.064(4) 0.036(3) -0.004(3) 0.006(2) -0.013(3)
C14 0.044(4) 0.066(5) 0.040(4) -0.024(3) 0.012(3) -0.005(3)
C15 0.039(3) 0.042(3) 0.025(3) -0.004(2) 0.005(2) -0.004(2)
C16 0.049(4) 0.080(5) 0.043(4) -0.019(3) 0.012(3) -0.022(4)
C21 0.027(3) 0.021(2) 0.031(3) 0.0043(19) 0.009(2) -0.003(2)
C22 0.025(2) 0.033(3) 0.024(2) 0.0097(19) 0.0087(18) -0.002(2)
C23 0.031(3) 0.028(3) 0.025(2) 0.012(2) 0.007(2) -0.002(2)
C24 0.039(3) 0.022(3) 0.045(3) 0.004(2) 0.019(2) -0.003(2)
C25 0.038(3) 0.024(3) 0.036(3) 0.005(2) 0.020(2) -0.005(2)
C26 0.033(3) 0.030(3) 0.031(3) 0.014(2) 0.010(2) -0.004(2)

loop_
_atom_type_symbol
_atom_type_description
_atom_type_scat_dispersion_real
_atom_type_scat_dispersion_imag
_atom_type_scat_source
C C 0.0033 0.0016 'International Tables Vol C Tables 4.2.6.8 and 6.1.1.4'
H H 0.0000 0.0000 'International Tables Vol C Tables 4.2.6.8 and 6.1.1.4'
N N 0.0061 0.0033 'International Tables Vol C Tables 4.2.6.8 and 6.1.1.4'
Br Br -0.2901 2.4595 'International Tables Vol C Tables 4.2.6.8 and 6.1.1.4'
Zn Zn 0.2839 1.4301 'International Tables Vol C Tables 4.2.6.8 and 6.1.1.4'

loop_
_geom_angle_atom_site_label_1
_geom_angle_atom_site_label_2
_geom_angle_atom_site_label_3
_geom_angle_site_symmetry_1
_geom_angle_site_symmetry_3
_geom_angle
_geom_angle_publ_flag
N2 Zn1 N1 . . 109.84(17) y
N2 Zn1 Br1 . . 106.40(12) y
N1 Zn1 Br1 . . 107.15(12) y
N2 Zn1 Br2 . . 105.00(12) y
N1 Zn1 Br2 . . 105.11(12) y
Br1 Zn1 Br2 . . 122.99(3) y
C15 N1 C11 . . 117.2(5) ?
C15 N1 Zn1 . . 121.0(4) ?
C11 N1 Zn1 . . 121.8(4) ?
C21 N2 C25 . . 117.7(4) ?
C21 N2 Zn1 . . 121.4(3) ?
C25 N2 Zn1 . . 120.9(3) ?
N1 C11 C12 . . 123.8(5) ?
N1 C11 H11 . . 118.1 ?
C12 C11 H11 . . 118.1 ?
C11 C12 C13 . . 119.3(6) ?
C11 C12 H12 . . 120.3 ?
C13 C12 H12 . . 120.3 ?
C12 C13 C14 . . 118.1(6) ?
C12 C13 C16 . . 117.6(6) ?
C14 C13 C16 . . 124.3(6) ?
C13 C14 C15 . . 119.1(6) ?
C13 C14 H14 . . 120.4 ?
C15 C14 H14 . . 120.4 ?
N1 C15 C14 . . 122.4(5) ?
N1 C15 H15 . . 118.8 ?
C14 C15 H15 . . 118.8 ?
C16 C16 C13 2_456 . 116.2(8) ?
C16 C16 H16A 2_456 . 108.2 ?
C13 C16 H16A . . 108.2 ?
C16 C16 H16B 2_456 . 108.2 ?
C13 C16 H16B . . 108.2 ?
H16A C16 H16B . . 107.4 ?
N2 C21 C22 . . 123.5(5) ?
N2 C21 H21 . . 118.3 ?
C22 C21 H21 . . 118.3 ?
C21 C22 C23 . . 119.7(5) ?
C21 C22 H22 . . 120.1 ?
C23 C22 H22 . . 120.1 ?
C24 C23 C22 . . 116.7(5) ?
C24 C23 C26 . . 121.1(5) ?
C22 C23 C26 . . 122.2(5) ?
C25 C24 C23 . . 119.9(5) ?
C25 C24 H24 . . 120.0 ?
C23 C24 H24 . . 120.0 ?
N2 C25 C24 . . 122.5(5) ?
N2 C25 H25 . . 118.7 ?
C24 C25 H25 . . 118.7 ?
C23 C26 C26 . 2_577 111.9(5) ?
C23 C26 H26A . . 109.2 ?
C26 C26 H26A 2_577 . 109.2 ?
C23 C26 H26B . . 109.2 ?
C26 C26 H26B 2_577 . 109.2 ?
H26A C26 H26B . . 107.9 ?

loop_
_geom_bond_atom_site_label_1
_geom_bond_atom_site_label_2
_geom_bond_site_symmetry_2
_geom_bond_distance
_geom_bond_publ_flag
Zn1 N2 . 2.040(4) y
Zn1 N1 . 2.045(4) y
Zn1 Br1 . 2.3634(7) y
Zn1 Br2 . 2.3778(7) y
N1 C15 . 1.324(7) ?
N1 C11 . 1.341(7) ?
N2 C21 . 1.320(7) ?
N2 C25 . 1.346(7) ?
C11 C12 . 1.362(9) ?
C11 H11 . 0.9300 ?
C12 C13 . 1.371(10) ?
C12 H12 . 0.9300 ?
C13 C14 . 1.377(9) ?
C13 C16 . 1.516(8) ?
C14 C15 . 1.401(8) ?
C14 H14 . 0.9300 ?
C15 H15 . 0.9300 ?
C16 C16 2_456 1.467(13) ?
C16 H16A . 0.9700 ?
C16 H16B . 0.9700 ?
C21 C22 . 1.380(7) ?
C21 H21 . 0.9300 ?
C22 C23 . 1.392(7) ?
C22 H22 . 0.9300 ?
C23 C24 . 1.391(8) ?
C23 C26 . 1.494(7) ?
C24 C25 . 1.382(8) ?
C24 H24 . 0.9300 ?
C25 H25 . 0.9300 ?
C26 C26 2_577 1.532(11) ?
C26 H26A . 0.9700 ?
C26 H26B . 0.9700 ?

loop_
_geom_hbond_atom_site_label_D
_geom_hbond_atom_site_label_H
_geom_hbond_atom_site_label_A
_geom_hbond_site_symmetry_A
_geom_hbond_distance_DH
_geom_hbond_distance_HA
_geom_hbond_distance_DA
_geom_hbond_angle_DHA
_geom_hbond_publ_flag
C25 H25 Br1 . 0.93 2.96 3.581(6) 126 yes
C11 H11 Br1 . 0.93 3.03 3.641(6) 125 yes
C11 H11 Br1 2_666 0.93 2.98 3.628(6) 128 yes
C12 H12 Br1 2_666 0.93 3.05 3.650(6) 124 yes

loop_
_geom_torsion_atom_site_label_1
_geom_torsion_atom_site_label_2
_geom_torsion_atom_site_label_3
_geom_torsion_atom_site_label_4
_geom_torsion_site_symmetry_4
_geom_torsion
N2 Zn1 N1 C15 . -74.3(5)
Br1 Zn1 N1 C15 . 170.5(4)
Br2 Zn1 N1 C15 . 38.2(4)
N2 Zn1 N1 C11 . 103.4(4)
Br1 Zn1 N1 C11 . -11.8(4)
Br2 Zn1 N1 C11 . -144.1(4)
N1 Zn1 N2 C21 . 57.0(4)
Br1 Zn1 N2 C21 . 172.7(4)
Br2 Zn1 N2 C21 . -55.5(4)
N1 Zn1 N2 C25 . -122.3(4)
Br1 Zn1 N2 C25 . -6.6(4)
Br2 Zn1 N2 C25 . 125.2(4)
C15 N1 C11 C12 . -1.9(9)
Zn1 N1 C11 C12 . -179.7(5)
N1 C11 C12 C13 . 1.1(11)
C11 C12 C13 C14 . -0.7(11)
C11 C12 C13 C16 . 177.9(7)
C12 C13 C14 C15 . 1.2(11)
C16 C13 C14 C15 . -177.3(7)
C11 N1 C15 C14 . 2.4(9)
Zn1 N1 C15 C14 . -179.8(5)
C13 C14 C15 N1 . -2.1(11)
C12 C13 C16 C16 2_456 -176.4(10)
C14 C13 C16 C16 2_456 2.0(15)
C25 N2 C21 C22 . -0.6(8)
Zn1 N2 C21 C22 . -179.9(4)
N2 C21 C22 C23 . 0.1(8)
C21 C22 C23 C24 . 0.5(8)
C21 C22 C23 C26 . -177.6(5)
C22 C23 C24 C25 . -0.5(8)
C26 C23 C24 C25 . 177.7(5)
C21 N2 C25 C24 . 0.6(8)
Zn1 N2 C25 C24 . 179.9(4)
C23 C24 C25 N2 . -0.1(9)
C24 C23 C26 C26 2_577 -72.4(8)
C22 C23 C26 C26 2_577 105.6(7)
